data_7029597
loop_
_publ_author_name
'Tohm\'e, Ayham'
'Labouille, St\'ephanie'
'Roisnel, Thierry'
'Dorcet, Vincent'
'Carmichael, Duncan'
'Paul, Fr\'ed\'eric'

_publ_section_title
;
 Redox-active phosphines: synthesis and crystal structures of
 palladium(ii) complexes of a metallaphosphine in two different oxidation
 states.
;
_journal_issue 19
_journal_name_full 'Dalton transactions (Cambridge, England : 2003)'
_journal_page_first 7002
_journal_page_last 7005
_journal_paper_doi 10.1039/c4dt00455h
_journal_volume 43
_journal_year 2014
_chemical_compound_source 'synthesis as described'
_chemical_formula_moiety 'C100 H98 Cl4 Fe2 P6 Pd2,2(C H2 Cl2)'
_chemical_formula_sum 'C102 H102 Cl8 Fe2 P6 Pd2'
_chemical_formula_weight 2121.76
_chemical_name_systematic
;
 ?
;
_space_group_IT_number 2
_symmetry_cell_setting triclinic
_symmetry_Int_Tables_number 2
_symmetry_space_group_name_Hall '-P 1'
_symmetry_space_group_name_H-M 'P -1'
_atom_sites_solution_hydrogens geom
_atom_sites_solution_primary direct
_atom_sites_solution_secondary difmap
_audit_conform_dict_location ftp://ftp.iucr.org/pub/cif_core.dic
_audit_conform_dict_name cif_core.dic
_audit_conform_dict_version 2.3
_audit_creation_date 2013-04-19T15:20:18-00:00
_audit_creation_method 'WinGX routine CIF_UPDATE'
_cell_angle_alpha 97.9600(10)
_cell_angle_beta 95.6140(10)
_cell_angle_gamma 113.0550(10)
_cell_formula_units_Z 2
_cell_length_a 13.4656(4)
_cell_length_b 13.7616(4)
_cell_length_c 28.8882(9)
_cell_measurement_reflns_used 9900
_cell_measurement_temperature 150(2)
_cell_measurement_theta_max 26.9
_cell_measurement_theta_min 2.5
_cell_measurement_wavelength 0.71073
_cell_volume 4809.8(3)
_computing_cell_refinement 'Bruker APEX2 (Bruker, 2006)'
_computing_data_collection 'Bruker APEX2 (Bruker, 2006)'
_computing_data_reduction 'Bruker APEX2 (Bruker, 2006)'
_computing_molecular_graphics 'Ortep-3 for Windows (Farrugia, 1997)'
_computing_publication_material
;
           WinGX publication routines (Farrugia, 2012),
           CRYSCAL (T. Roisnel, local program)
;
_computing_structure_refinement 'SHELXL-97 (Sheldrick, 1997)'
_computing_structure_solution 'SIR97 (Altomare et al., 1999)'
_diffrn_ambient_temperature 150(2)
_diffrn_detector 'CCD plate'
_diffrn_measured_fraction_theta_full 0.984
_diffrn_measured_fraction_theta_max 0.984
_diffrn_measurement_device_type 'APEXII, Bruker-AXS'
_diffrn_measurement_method 'CCD rotation images, thin slices'
_diffrn_radiation_monochromator graphite
_diffrn_radiation_probe x-ray
_diffrn_radiation_type MoK\a
_diffrn_radiation_wavelength 0.71073
_diffrn_reflns_av_R_equivalents 0.0515
_diffrn_reflns_av_unetI/netI 0.0567
_diffrn_reflns_limit_h_max 17
_diffrn_reflns_limit_h_min -17
_diffrn_reflns_limit_k_max 17
_diffrn_reflns_limit_k_min -17
_diffrn_reflns_limit_l_max 37
_diffrn_reflns_limit_l_min -37
_diffrn_reflns_number 77732
_diffrn_reflns_theta_full 27.48
_diffrn_reflns_theta_max 27.48
_diffrn_reflns_theta_min 2.95
_exptl_absorpt_coefficient_mu 1.032
_exptl_absorpt_correction_T_max 0.830
_exptl_absorpt_correction_T_min 0.706
_exptl_absorpt_correction_type multi-scan
_exptl_absorpt_process_details
;
  [Sheldrick, G.M. (2002). SADABS Bruker AXS Inc., Madison, Wisconsin, USA]
;
_exptl_crystal_colour black
_exptl_crystal_density_diffrn 1.465
_exptl_crystal_density_method 'not measured'
_exptl_crystal_description prism
_exptl_crystal_F_000 2168
_exptl_crystal_size_max 0.4
_exptl_crystal_size_mid 0.3
_exptl_crystal_size_min 0.18
_refine_diff_density_max 2.08
_refine_diff_density_min -1.95
_refine_diff_density_rms 0.111
_refine_ls_extinction_method none
_refine_ls_goodness_of_fit_ref 1.056
_refine_ls_hydrogen_treatment constr
_refine_ls_matrix_type full
_refine_ls_number_parameters 1061
_refine_ls_number_reflns 21741
_refine_ls_number_restraints 0
_refine_ls_restrained_S_all 1.056
_refine_ls_R_factor_all 0.0758
_refine_ls_R_factor_gt 0.0558
_refine_ls_shift/su_max 0.018
_refine_ls_shift/su_mean 0
_refine_ls_structure_factor_coef Fsqd
_refine_ls_weighting_details 'calc w=1/[\s^2^(Fo^2^)+(0.0474P)^2^+16.2367P] where P=(Fo^2^+2Fc^2^)/3'
_refine_ls_weighting_scheme calc
_refine_ls_wR_factor_gt 0.1277
_refine_ls_wR_factor_ref 0.1385
_reflns_number_gt 16808
_reflns_number_total 21741
_reflns_threshold_expression >2sigma(I)
_cod_data_source_file c4dt00455h2.cif
_cod_data_source_block AY304
_cod_depositor_comments
;Adding full bibliography for
 ./tmp-cod-update-bibliographies-12899/cifs/7029597.cif.
;
_cod_original_cell_volume 4809.8(2)
_cod_database_code 7029597

loop_
_symmetry_equiv_pos_as_xyz
'x, y, z'
'-x, -y, -z'

loop_
_atom_site_label
_atom_site_type_symbol
_atom_site_fract_x
_atom_site_fract_y
_atom_site_fract_z
_atom_site_U_iso_or_equiv
_atom_site_adp_type
_atom_site_occupancy
_atom_site_symmetry_multiplicity
_atom_site_calc_flag
_atom_site_refinement_flags
Pd1 Pd 0.42509(3) 0.02315(3) 0.202335(11) 0.02131(8) Uani 1 1 d .
Pd2 Pd 0.55837(3) 0.10308(3) 0.314149(11) 0.02207(8) Uani 1 1 d .
Fe1 Fe 0.41494(5) 0.37071(5) 0.10436(2) 0.02294(14) Uani 1 1 d .
Fe2 Fe 0.15825(5) 0.10919(4) 0.39102(2) 0.01952(13) Uani 1 1 d .
P1 P 0.46427(9) 0.05745(9) 0.13179(4) 0.0228(2) Uani 1 1 d .
P2 P 0.45868(9) 0.41951(8) 0.18173(4) 0.0215(2) Uani 1 1 d .
P3 P 0.24781(9) 0.28542(9) 0.11728(4) 0.0259(2) Uani 1 1 d .
P4 P 0.51058(9) 0.10371(8) 0.38603(4) 0.0205(2) Uani 1 1 d .
P5 P 0.08393(9) -0.01995(8) 0.32764(4) 0.0205(2) Uani 1 1 d .
P6 P 0.22139(9) 0.21808(8) 0.34196(4) 0.0211(2) Uani 1 1 d .
Cl1 Cl 0.24923(9) -0.00783(10) 0.17356(4) 0.0347(3) Uani 1 1 d .
Cl2 Cl 0.60619(9) 0.07514(10) 0.23570(4) 0.0310(2) Uani 1 1 d .
Cl3 Cl 0.38423(8) -0.02536(8) 0.27902(4) 0.0244(2) Uani 1 1 d .
Cl4 Cl 0.73263(9) 0.22594(10) 0.34414(4) 0.0384(3) Uani 1 1 d .
C1 C 0.3828(4) -0.0554(4) 0.08373(16) 0.0284(10) Uani 1 1 d .
C2 C 0.3172(4) -0.1564(4) 0.09141(19) 0.0359(11) Uani 1 1 d .
H2 H 0.3101 -0.1678 0.1228 0.043 Uiso 1 1 calc R
C3 C 0.2619(4) -0.2410(4) 0.0532(2) 0.0456(14) Uani 1 1 d .
H3 H 0.2168 -0.31 0.0585 0.055 Uiso 1 1 calc R
C4 C 0.2720(4) -0.2250(5) 0.0078(2) 0.0479(15) Uani 1 1 d .
H4 H 0.2344 -0.2834 -0.0181 0.058 Uiso 1 1 calc R
C5 C 0.3364(4) -0.1250(5) -0.00056(19) 0.0459(14) Uani 1 1 d .
H5 H 0.3431 -0.1144 -0.0321 0.055 Uiso 1 1 calc R
C6 C 0.3912(4) -0.0405(4) 0.03724(17) 0.0364(11) Uani 1 1 d .
H6 H 0.435 0.0286 0.0315 0.044 Uiso 1 1 calc R
C7 C 0.6029(5) 0.0751(6) 0.1260(3) 0.0648(8) Uani 1 1 d .
C8 C 0.6267(5) -0.0123(6) 0.1126(2) 0.0648(8) Uani 1 1 d .
H8 H 0.5715 -0.0834 0.1081 0.078 Uiso 1 1 calc R
C9 C 0.7334(5) 0.0047(6) 0.1056(2) 0.0648(8) Uani 1 1 d .
H9 H 0.7504 -0.0547 0.0952 0.078 Uiso 1 1 calc R
C10 C 0.8138(5) 0.1085(6) 0.1140(2) 0.0648(8) Uani 1 1 d .
H10 H 0.886 0.1197 0.1092 0.078 Uiso 1 1 calc R
C11 C 0.7918(5) 0.1946(6) 0.1289(2) 0.0648(8) Uani 1 1 d .
H11 H 0.8484 0.2652 0.1356 0.078 Uiso 1 1 calc R
C12 C 0.6861(5) 0.1783(6) 0.1343(2) 0.0648(8) Uani 1 1 d .
H12 H 0.6698 0.2386 0.1438 0.078 Uiso 1 1 calc R
C13 C 0.4535(4) 0.1702(4) 0.11958(15) 0.0258(9) Uani 1 1 d .
C14 C 0.4371(3) 0.2507(3) 0.11445(14) 0.0239(9) Uani 1 1 d .
C21 C 0.4663(4) 0.3533(4) 0.03799(16) 0.0296(10) Uani 1 1 d .
C22 C 0.5545(4) 0.4348(4) 0.07247(16) 0.0300(10) Uani 1 1 d .
C23 C 0.5189(4) 0.5185(4) 0.08684(17) 0.0327(11) Uani 1 1 d .
C24 C 0.4104(4) 0.4870(4) 0.06295(17) 0.0333(11) Uani 1 1 d .
C25 C 0.3789(4) 0.3845(4) 0.03279(16) 0.0303(10) Uani 1 1 d .
C26 C 0.4723(4) 0.2562(4) 0.00962(17) 0.0370(11) Uani 1 1 d .
H26A H 0.3981 0.2018 -0.0032 0.056 Uiso 1 1 calc R
H26B H 0.5108 0.2263 0.0301 0.056 Uiso 1 1 calc R
H26C H 0.5121 0.2771 -0.0166 0.056 Uiso 1 1 calc R
C27 C 0.6635(4) 0.4348(4) 0.08701(18) 0.0367(11) Uani 1 1 d .
H27A H 0.7126 0.4672 0.0652 0.055 Uiso 1 1 calc R
H27B H 0.6556 0.3606 0.0861 0.055 Uiso 1 1 calc R
H27C H 0.6943 0.4766 0.1193 0.055 Uiso 1 1 calc R
C28 C 0.5912(5) 0.6275(4) 0.11633(19) 0.0418(12) Uani 1 1 d .
H28A H 0.6104 0.6811 0.0959 0.063 Uiso 1 1 calc R
H28B H 0.658 0.6255 0.132 0.063 Uiso 1 1 calc R
H28C H 0.5521 0.6471 0.1403 0.063 Uiso 1 1 calc R
C29 C 0.3466(5) 0.5550(4) 0.0619(2) 0.0434(13) Uani 1 1 d .
H29A H 0.3859 0.6226 0.0848 0.065 Uiso 1 1 calc R
H29B H 0.2743 0.5162 0.07 0.065 Uiso 1 1 calc R
H29C H 0.3378 0.5706 0.03 0.065 Uiso 1 1 calc R
C30 C 0.2790(4) 0.3323(5) -0.00451(17) 0.0424(13) Uani 1 1 d .
H30A H 0.2972 0.3539 -0.0346 0.064 Uiso 1 1 calc R
H30B H 0.2221 0.3547 0.005 0.064 Uiso 1 1 calc R
H30C H 0.2522 0.2539 -0.0084 0.064 Uiso 1 1 calc R
C31 C 0.4392(3) 0.5331(3) 0.21506(15) 0.0239(9) Uani 1 1 d .
C32 C 0.4577(4) 0.5538(3) 0.26447(16) 0.0270(9) Uani 1 1 d .
H32 H 0.4875 0.5136 0.2809 0.032 Uiso 1 1 calc R
C33 C 0.4330(4) 0.6328(4) 0.29001(18) 0.0330(11) Uani 1 1 d .
H33 H 0.4428 0.6439 0.3236 0.04 Uiso 1 1 calc R
C34 C 0.3945(4) 0.6949(4) 0.2665(2) 0.0394(12) Uani 1 1 d .
H34 H 0.3794 0.75 0.2839 0.047 Uiso 1 1 calc R
C35 C 0.3781(4) 0.6767(4) 0.2178(2) 0.0417(12) Uani 1 1 d .
H35 H 0.3527 0.7203 0.2016 0.05 Uiso 1 1 calc R
C36 C 0.3981(4) 0.5951(4) 0.19186(18) 0.0335(11) Uani 1 1 d .
H36 H 0.3837 0.5817 0.1582 0.04 Uiso 1 1 calc R
C41 C 0.5936(4) 0.4409(3) 0.21145(15) 0.0249(9) Uani 1 1 d .
C42 C 0.6787(4) 0.5436(4) 0.22040(18) 0.0356(11) Uani 1 1 d .
H42 H 0.6653 0.602 0.2117 0.043 Uiso 1 1 calc R
C43 C 0.7832(4) 0.5613(4) 0.2420(2) 0.0414(12) Uani 1 1 d .
H43 H 0.8408 0.6312 0.2474 0.05 Uiso 1 1 calc R
C44 C 0.8029(4) 0.4779(4) 0.25543(18) 0.0383(12) Uani 1 1 d .
H44 H 0.8736 0.4902 0.2708 0.046 Uiso 1 1 calc R
C45 C 0.7191(4) 0.3755(4) 0.24647(18) 0.0375(11) Uani 1 1 d .
H45 H 0.7328 0.3175 0.2555 0.045 Uiso 1 1 calc R
C46 C 0.6160(4) 0.3573(4) 0.22446(16) 0.0313(10) Uani 1 1 d .
H46 H 0.5596 0.2866 0.2182 0.038 Uiso 1 1 calc R
C47 C 0.3643(3) 0.3086(3) 0.20596(15) 0.0242(9) Uani 1 1 d .
H47A H 0.3821 0.2452 0.2001 0.029 Uiso 1 1 calc R
H47B H 0.3705 0.3309 0.2406 0.029 Uiso 1 1 calc R
C48 C 0.2489(4) 0.2810(4) 0.18128(15) 0.0311(10) Uani 1 1 d .
H48A H 0.2217 0.333 0.1961 0.037 Uiso 1 1 calc R
H48B H 0.1995 0.2082 0.185 0.037 Uiso 1 1 calc R
C51 C 0.1452(4) 0.3391(4) 0.10398(17) 0.0309(10) Uani 1 1 d .
C52 C 0.1430(4) 0.4269(4) 0.13354(19) 0.0408(12) Uani 1 1 d .
H52 H 0.1904 0.4556 0.1633 0.049 Uiso 1 1 calc R
C53 C 0.0730(5) 0.4726(5) 0.1202(3) 0.0574(16) Uani 1 1 d .
H53 H 0.0718 0.5316 0.1412 0.069 Uiso 1 1 calc R
C54 C 0.0039(5) 0.4338(6) 0.0765(3) 0.0602(17) Uani 1 1 d .
H54 H -0.043 0.4667 0.067 0.072 Uiso 1 1 calc R
C55 C 0.0056(5) 0.3465(5) 0.0475(2) 0.0542(15) Uani 1 1 d .
H55 H -0.0415 0.3181 0.0176 0.065 Uiso 1 1 calc R
C56 C 0.0745(4) 0.2998(5) 0.06097(19) 0.0414(12) Uani 1 1 d .
H56 H 0.0736 0.2393 0.0403 0.05 Uiso 1 1 calc R
C61 C 0.1679(4) 0.1435(4) 0.08907(17) 0.0305(10) Uani 1 1 d .
C62 C 0.0716(4) 0.0842(4) 0.1044(2) 0.0437(13) Uani 1 1 d .
H62 H 0.0485 0.1171 0.1298 0.052 Uiso 1 1 calc R
C63 C 0.0089(5) -0.0224(4) 0.0832(2) 0.0494(14) Uani 1 1 d .
H63 H -0.0576 -0.0615 0.0937 0.059 Uiso 1 1 calc R
C64 C 0.0422(4) -0.0715(4) 0.0473(2) 0.0446(13) Uani 1 1 d .
H64 H -0.0009 -0.1447 0.033 0.054 Uiso 1 1 calc R
C65 C 0.1383(4) -0.0149(4) 0.03193(18) 0.0398(12) Uani 1 1 d .
H65 H 0.1617 -0.0489 0.0071 0.048 Uiso 1 1 calc R
C66 C 0.2007(4) 0.0924(4) 0.05294(16) 0.0315(10) Uani 1 1 d .
H66 H 0.2669 0.1312 0.0423 0.038 Uiso 1 1 calc R
C71 C 0.6059(4) 0.2118(3) 0.43363(15) 0.0249(9) Uani 1 1 d .
C72 C 0.5827(4) 0.2988(3) 0.44962(16) 0.0286(10) Uani 1 1 d .
H72 H 0.5168 0.3018 0.4363 0.034 Uiso 1 1 calc R
C73 C 0.6565(4) 0.3825(4) 0.48555(18) 0.0383(12) Uani 1 1 d .
H73 H 0.6414 0.443 0.496 0.046 Uiso 1 1 calc R
C74 C 0.7503(5) 0.3775(4) 0.50564(19) 0.0434(13) Uani 1 1 d .
H74 H 0.7992 0.4338 0.5305 0.052 Uiso 1 1 calc R
C75 C 0.7744(4) 0.2897(4) 0.48966(19) 0.0432(13) Uani 1 1 d .
H75 H 0.8396 0.2861 0.5034 0.052 Uiso 1 1 calc R
C76 C 0.7020(4) 0.2081(4) 0.45351(17) 0.0345(11) Uani 1 1 d .
H76 H 0.7185 0.1488 0.4422 0.041 Uiso 1 1 calc R
C77 C 0.5151(4) -0.0175(3) 0.40196(15) 0.0252(9) Uani 1 1 d .
C78 C 0.5808(4) -0.0628(4) 0.38212(16) 0.0330(11) Uani 1 1 d .
H78 H 0.6233 -0.0305 0.3596 0.04 Uiso 1 1 calc R
C79 C 0.5845(5) -0.1543(4) 0.39493(18) 0.0435(13) Uani 1 1 d .
H79 H 0.6294 -0.185 0.3813 0.052 Uiso 1 1 calc R
C80 C 0.5228(5) -0.2010(4) 0.4276(2) 0.0474(15) Uani 1 1 d .
H80 H 0.5248 -0.2645 0.4362 0.057 Uiso 1 1 calc R
C81 C 0.4585(5) -0.1562(4) 0.44795(19) 0.0435(13) Uani 1 1 d .
H81 H 0.4172 -0.1882 0.4709 0.052 Uiso 1 1 calc R
C82 C 0.4541(4) -0.0653(4) 0.43512(17) 0.0351(11) Uani 1 1 d .
H82 H 0.409 -0.035 0.449 0.042 Uiso 1 1 calc R
C83 C 0.3837(4) 0.1008(3) 0.39010(15) 0.0240(9) Uani 1 1 d .
C84 C 0.2924(3) 0.1006(3) 0.38964(14) 0.0204(8) Uani 1 1 d .
C91 C 0.1965(4) 0.1957(4) 0.46127(16) 0.0297(10) Uani 1 1 d .
C92 C 0.1657(4) 0.0839(3) 0.46149(15) 0.0266(9) Uani 1 1 d .
C93 C 0.0555(4) 0.0269(3) 0.43771(15) 0.0238(9) Uani 1 1 d .
C94 C 0.0181(4) 0.1027(4) 0.42192(16) 0.0278(10) Uani 1 1 d .
C95 C 0.1051(4) 0.2063(4) 0.43733(16) 0.0295(10) Uani 1 1 d .
C96 C 0.3018(5) 0.2836(4) 0.48766(19) 0.0431(13) Uani 1 1 d .
H96A H 0.3123 0.3509 0.4769 0.065 Uiso 1 1 calc R
H96B H 0.3628 0.2643 0.4816 0.065 Uiso 1 1 calc R
H96C H 0.2992 0.293 0.5217 0.065 Uiso 1 1 calc R
C97 C 0.2326(4) 0.0380(4) 0.48755(16) 0.0336(11) Uani 1 1 d .
H97A H 0.229 0.0511 0.5214 0.05 Uiso 1 1 calc R
H97B H 0.3088 0.0723 0.4829 0.05 Uiso 1 1 calc R
H97C H 0.204 -0.0397 0.4755 0.05 Uiso 1 1 calc R
C98 C -0.0142(4) -0.0898(4) 0.43716(17) 0.0323(11) Uani 1 1 d .
H98A H 0.0253 -0.1335 0.4272 0.048 Uiso 1 1 calc R
H98B H -0.0827 -0.1133 0.4149 0.048 Uiso 1 1 calc R
H98C H -0.0306 -0.0986 0.469 0.048 Uiso 1 1 calc R
C99 C -0.0981(4) 0.0792(4) 0.40254(19) 0.0380(12) Uani 1 1 d .
H99A H -0.1403 0.0744 0.4286 0.057 Uiso 1 1 calc R
H99B H -0.1302 0.0106 0.3798 0.057 Uiso 1 1 calc R
H99C H -0.0998 0.137 0.3866 0.057 Uiso 1 1 calc R
C100 C 0.0943(5) 0.3106(4) 0.4352(2) 0.0461(14) Uani 1 1 d .
H10A H 0.0534 0.305 0.4043 0.069 Uiso 1 1 calc R
H10B H 0.1672 0.3693 0.4397 0.069 Uiso 1 1 calc R
H10C H 0.0551 0.3251 0.4603 0.069 Uiso 1 1 calc R
C101 C 0.1144(3) -0.1393(3) 0.32566(15) 0.0232(9) Uani 1 1 d .
C102 C 0.1671(4) -0.1553(3) 0.36560(16) 0.0279(10) Uani 1 1 d .
H102 H 0.1894 -0.103 0.3941 0.033 Uiso 1 1 calc R
C103 C 0.1878(4) -0.2472(4) 0.36457(19) 0.0404(12) Uani 1 1 d .
H103 H 0.2239 -0.2575 0.3922 0.048 Uiso 1 1 calc R
C104 C 0.1555(5) -0.3230(4) 0.3231(2) 0.0445(13) Uani 1 1 d .
H104 H 0.1691 -0.3859 0.3224 0.053 Uiso 1 1 calc R
C105 C 0.1041(4) -0.3082(4) 0.28317(19) 0.0406(12) Uani 1 1 d .
H105 H 0.0828 -0.3603 0.2547 0.049 Uiso 1 1 calc R
C106 C 0.0831(4) -0.2168(4) 0.28428(17) 0.0321(10) Uani 1 1 d .
H106 H 0.0469 -0.2071 0.2565 0.039 Uiso 1 1 calc R
C111 C -0.0659(3) -0.0852(3) 0.30816(16) 0.0248(9) Uani 1 1 d .
C112 C -0.1292(4) -0.1826(3) 0.32105(16) 0.0286(10) Uani 1 1 d .
H112 H -0.0945 -0.2178 0.3384 0.034 Uiso 1 1 calc R
C113 C -0.2419(4) -0.2275(4) 0.3085(2) 0.0399(12) Uani 1 1 d .
H113 H -0.2839 -0.2932 0.3177 0.048 Uiso 1 1 calc R
C114 C -0.2942(4) -0.1793(4) 0.2832(2) 0.0473(14) Uani 1 1 d .
H114 H -0.3717 -0.2108 0.275 0.057 Uiso 1 1 calc R
C115 C -0.2327(4) -0.0838(5) 0.2695(2) 0.0459(13) Uani 1 1 d .
H115 H -0.2679 -0.0503 0.2514 0.055 Uiso 1 1 calc R
C116 C -0.1199(4) -0.0374(4) 0.28234(19) 0.0374(11) Uani 1 1 d .
H116 H -0.0787 0.0286 0.2732 0.045 Uiso 1 1 calc R
C117 C 0.1320(4) 0.0322(3) 0.27457(15) 0.0263(9) Uani 1 1 d .
H11A H 0.1471 -0.0222 0.2538 0.032 Uiso 1 1 calc R
H11B H 0.0743 0.0462 0.2565 0.032 Uiso 1 1 calc R
C118 C 0.2353(3) 0.1355(3) 0.28918(14) 0.0218(8) Uani 1 1 d .
H11C H 0.247 0.1758 0.2629 0.026 Uiso 1 1 calc R
H11D H 0.2994 0.1184 0.2964 0.026 Uiso 1 1 calc R
C121 C 0.3590(4) 0.3285(3) 0.35817(16) 0.0275(10) Uani 1 1 d .
C122 C 0.4487(4) 0.3256(4) 0.33942(16) 0.0279(10) Uani 1 1 d .
H122 H 0.4401 0.2644 0.3169 0.034 Uiso 1 1 calc R
C123 C 0.5514(4) 0.4108(4) 0.35296(18) 0.0382(12) Uani 1 1 d .
H123 H 0.6119 0.408 0.3394 0.046 Uiso 1 1 calc R
C124 C 0.5651(4) 0.4995(4) 0.3862(2) 0.0468(14) Uani 1 1 d .
H124 H 0.6347 0.5584 0.3951 0.056 Uiso 1 1 calc R
C125 C 0.4787(5) 0.5023(4) 0.4060(2) 0.0517(15) Uani 1 1 d .
H125 H 0.4888 0.5623 0.4295 0.062 Uiso 1 1 calc R
C126 C 0.3753(4) 0.4180(4) 0.3921(2) 0.0414(13) Uani 1 1 d .
H126 H 0.3154 0.4216 0.406 0.05 Uiso 1 1 calc R
C131 C 0.1438(4) 0.2860(3) 0.31471(16) 0.0261(9) Uani 1 1 d .
C132 C 0.0310(4) 0.2418(4) 0.31035(18) 0.0335(11) Uani 1 1 d .
H132 H -0.0042 0.1841 0.3259 0.04 Uiso 1 1 calc R
C133 C -0.0319(5) 0.2805(5) 0.2835(2) 0.0435(13) Uani 1 1 d .
H133 H -0.1094 0.2493 0.2806 0.052 Uiso 1 1 calc R
C134 C 0.0200(5) 0.3653(4) 0.26085(18) 0.0414(13) Uani 1 1 d .
H134 H -0.022 0.3908 0.2415 0.05 Uiso 1 1 calc R
C135 C 0.1319(5) 0.4118(4) 0.26659(17) 0.0360(12) Uani 1 1 d .
H135 H 0.167 0.4715 0.2521 0.043 Uiso 1 1 calc R
C136 C 0.1950(4) 0.3733(3) 0.29313(16) 0.0285(10) Uani 1 1 d .
H136 H 0.2726 0.4061 0.2966 0.034 Uiso 1 1 calc R
C201 C 0.9984(6) 0.7705(7) 0.1473(3) 0.082(2) Uani 1 1 d .
H20A H 1.0561 0.836 0.1407 0.098 Uiso 1 1 calc R
H20B H 1.0337 0.7411 0.17 0.098 Uiso 1 1 calc R
Cl11 Cl 0.9412(2) 0.67562(15) 0.09467(9) 0.0963(7) Uani 1 1 d .
Cl12 Cl 0.90338(17) 0.80679(18) 0.17396(7) 0.0807(6) Uani 1 1 d .
C211 C 0.8641(6) 0.4955(5) 0.3975(3) 0.071(2) Uani 1 1 d .
H21A H 0.8162 0.4451 0.4155 0.086 Uiso 1 1 calc R
H21B H 0.829 0.4728 0.3638 0.086 Uiso 1 1 calc R
Cl21 Cl 0.8752(2) 0.62385(17) 0.41849(14) 0.1322(12) Uani 1 1 d .
Cl22 Cl 0.9828(2) 0.4878(2) 0.4023(2) 0.228(3) Uani 1 1 d .

loop_
_atom_site_aniso_label
_atom_site_aniso_U_11
_atom_site_aniso_U_22
_atom_site_aniso_U_33
_atom_site_aniso_U_23
_atom_site_aniso_U_13
_atom_site_aniso_U_12
Pd1 0.02123(16) 0.02237(16) 0.02207(16) 0.00401(12) 0.00572(12) 0.01039(13)
Pd2 0.02005(16) 0.02253(16) 0.02504(17) 0.00777(13) 0.00581(13) 0.00871(13)
Fe1 0.0219(3) 0.0236(3) 0.0231(3) 0.0076(2) 0.0069(2) 0.0074(2)
Fe2 0.0214(3) 0.0143(3) 0.0233(3) 0.0033(2) 0.0094(2) 0.0067(2)
P1 0.0223(5) 0.0256(5) 0.0218(5) 0.0027(4) 0.0062(4) 0.0113(5)
P2 0.0207(5) 0.0175(5) 0.0247(5) 0.0052(4) 0.0062(4) 0.0054(4)
P3 0.0201(5) 0.0274(6) 0.0270(6) 0.0038(5) 0.0054(4) 0.0067(5)
P4 0.0200(5) 0.0169(5) 0.0245(5) 0.0051(4) 0.0048(4) 0.0070(4)
P5 0.0185(5) 0.0157(5) 0.0253(5) 0.0030(4) 0.0082(4) 0.0042(4)
P6 0.0228(5) 0.0139(5) 0.0278(6) 0.0053(4) 0.0099(4) 0.0069(4)
Cl1 0.0229(5) 0.0525(7) 0.0283(6) 0.0040(5) 0.0056(4) 0.0160(5)
Cl2 0.0248(5) 0.0450(6) 0.0282(5) 0.0118(5) 0.0073(4) 0.0172(5)
Cl3 0.0246(5) 0.0213(5) 0.0251(5) 0.0051(4) 0.0061(4) 0.0065(4)
Cl4 0.0221(5) 0.0462(7) 0.0364(6) 0.0095(5) 0.0056(5) 0.0023(5)
C1 0.026(2) 0.029(2) 0.029(2) -0.0016(19) 0.0054(19) 0.0128(19)
C2 0.034(3) 0.034(3) 0.041(3) 0.002(2) 0.011(2) 0.016(2)
C3 0.034(3) 0.028(3) 0.069(4) -0.007(3) 0.007(3) 0.011(2)
C4 0.030(3) 0.050(3) 0.052(3) -0.020(3) 0.004(2) 0.015(3)
C5 0.040(3) 0.062(4) 0.030(3) -0.010(3) 0.003(2) 0.022(3)
C6 0.034(3) 0.043(3) 0.029(2) -0.002(2) 0.009(2) 0.015(2)
C7 0.0362(14) 0.081(2) 0.0746(18) -0.0041(16) 0.0117(13) 0.0270(13)
C8 0.0362(14) 0.081(2) 0.0746(18) -0.0041(16) 0.0117(13) 0.0270(13)
C9 0.0362(14) 0.081(2) 0.0746(18) -0.0041(16) 0.0117(13) 0.0270(13)
C10 0.0362(14) 0.081(2) 0.0746(18) -0.0041(16) 0.0117(13) 0.0270(13)
C11 0.0362(14) 0.081(2) 0.0746(18) -0.0041(16) 0.0117(13) 0.0270(13)
C12 0.0362(14) 0.081(2) 0.0746(18) -0.0041(16) 0.0117(13) 0.0270(13)
C13 0.025(2) 0.030(2) 0.020(2) 0.0047(18) 0.0067(17) 0.0082(19)
C14 0.023(2) 0.025(2) 0.019(2) 0.0027(17) 0.0058(17) 0.0043(17)
C21 0.030(2) 0.033(2) 0.026(2) 0.0109(19) 0.0119(19) 0.010(2)
C22 0.029(2) 0.032(2) 0.033(2) 0.017(2) 0.015(2) 0.010(2)
C23 0.033(3) 0.029(2) 0.034(3) 0.015(2) 0.013(2) 0.007(2)
C24 0.036(3) 0.039(3) 0.033(3) 0.019(2) 0.015(2) 0.018(2)
C25 0.031(2) 0.037(3) 0.025(2) 0.015(2) 0.0115(19) 0.013(2)
C26 0.038(3) 0.042(3) 0.031(3) 0.009(2) 0.015(2) 0.014(2)
C27 0.031(3) 0.043(3) 0.039(3) 0.014(2) 0.014(2) 0.014(2)
C28 0.046(3) 0.030(3) 0.049(3) 0.015(2) 0.018(3) 0.010(2)
C29 0.052(3) 0.045(3) 0.046(3) 0.026(3) 0.016(3) 0.026(3)
C30 0.040(3) 0.059(3) 0.027(2) 0.016(2) 0.003(2) 0.017(3)
C31 0.022(2) 0.0173(19) 0.032(2) 0.0065(17) 0.0100(18) 0.0059(17)
C32 0.023(2) 0.021(2) 0.034(2) 0.0044(18) 0.0086(18) 0.0048(17)
C33 0.030(2) 0.022(2) 0.036(3) 0.0001(19) 0.014(2) 0.0002(19)
C34 0.031(3) 0.022(2) 0.060(3) -0.001(2) 0.017(2) 0.007(2)
C35 0.039(3) 0.030(3) 0.060(4) 0.011(2) 0.011(3) 0.017(2)
C36 0.032(3) 0.032(2) 0.037(3) 0.012(2) 0.009(2) 0.012(2)
C41 0.028(2) 0.023(2) 0.023(2) 0.0018(17) 0.0051(18) 0.0094(18)
C42 0.029(2) 0.026(2) 0.048(3) 0.005(2) 0.006(2) 0.009(2)
C43 0.026(3) 0.033(3) 0.053(3) -0.006(2) 0.002(2) 0.005(2)
C44 0.029(3) 0.042(3) 0.044(3) -0.004(2) -0.004(2) 0.021(2)
C45 0.039(3) 0.036(3) 0.044(3) 0.008(2) 0.003(2) 0.023(2)
C46 0.033(3) 0.026(2) 0.033(2) 0.0037(19) 0.000(2) 0.012(2)
C47 0.026(2) 0.020(2) 0.023(2) 0.0057(17) 0.0071(17) 0.0053(17)
C48 0.026(2) 0.036(3) 0.027(2) 0.009(2) 0.0104(19) 0.006(2)
C51 0.023(2) 0.036(3) 0.034(2) 0.006(2) 0.0059(19) 0.011(2)
C52 0.037(3) 0.040(3) 0.042(3) 0.000(2) 0.007(2) 0.014(2)
C53 0.050(4) 0.046(3) 0.080(5) 0.003(3) 0.016(3) 0.026(3)
C54 0.043(3) 0.070(4) 0.078(5) 0.012(4) 0.002(3) 0.037(3)
C55 0.042(3) 0.068(4) 0.054(4) 0.008(3) -0.005(3) 0.028(3)
C56 0.031(3) 0.052(3) 0.039(3) 0.001(2) 0.001(2) 0.019(2)
C61 0.024(2) 0.025(2) 0.036(3) 0.0025(19) 0.0014(19) 0.0058(18)
C62 0.031(3) 0.040(3) 0.052(3) -0.001(2) 0.011(2) 0.008(2)
C63 0.033(3) 0.038(3) 0.058(4) 0.001(3) 0.005(3) -0.001(2)
C64 0.041(3) 0.026(2) 0.052(3) 0.000(2) -0.006(3) 0.004(2)
C65 0.040(3) 0.041(3) 0.032(3) -0.006(2) -0.003(2) 0.016(2)
C66 0.028(2) 0.033(2) 0.028(2) 0.005(2) 0.0026(19) 0.009(2)
C71 0.027(2) 0.020(2) 0.022(2) 0.0022(17) 0.0039(17) 0.0051(18)
C72 0.037(3) 0.021(2) 0.029(2) 0.0064(18) 0.008(2) 0.0116(19)
C73 0.051(3) 0.020(2) 0.036(3) 0.001(2) 0.006(2) 0.008(2)
C74 0.044(3) 0.028(3) 0.041(3) -0.004(2) -0.002(2) 0.003(2)
C75 0.033(3) 0.040(3) 0.044(3) -0.003(2) -0.005(2) 0.007(2)
C76 0.030(2) 0.031(2) 0.038(3) -0.003(2) 0.002(2) 0.011(2)
C77 0.029(2) 0.018(2) 0.024(2) 0.0004(17) -0.0032(18) 0.0078(17)
C78 0.047(3) 0.032(2) 0.027(2) 0.006(2) 0.006(2) 0.023(2)
C79 0.066(4) 0.037(3) 0.036(3) 0.000(2) -0.002(3) 0.035(3)
C80 0.069(4) 0.023(2) 0.048(3) 0.006(2) -0.012(3) 0.022(3)
C81 0.054(3) 0.033(3) 0.044(3) 0.022(2) 0.005(3) 0.014(3)
C82 0.036(3) 0.035(3) 0.036(3) 0.012(2) 0.008(2) 0.013(2)
C83 0.026(2) 0.0162(19) 0.029(2) 0.0054(17) 0.0068(18) 0.0065(17)
C84 0.029(2) 0.0123(18) 0.0180(19) 0.0033(15) 0.0065(16) 0.0057(16)
C91 0.040(3) 0.023(2) 0.026(2) -0.0022(18) 0.014(2) 0.013(2)
C92 0.031(2) 0.026(2) 0.022(2) 0.0008(17) 0.0127(18) 0.0104(19)
C93 0.027(2) 0.020(2) 0.024(2) 0.0050(17) 0.0156(18) 0.0068(17)
C94 0.029(2) 0.028(2) 0.029(2) 0.0053(19) 0.0153(19) 0.0121(19)
C95 0.040(3) 0.024(2) 0.032(2) 0.0055(19) 0.016(2) 0.019(2)
C96 0.048(3) 0.029(3) 0.041(3) -0.005(2) 0.004(2) 0.008(2)
C97 0.041(3) 0.036(3) 0.025(2) 0.008(2) 0.008(2) 0.017(2)
C98 0.034(3) 0.028(2) 0.033(2) 0.009(2) 0.019(2) 0.006(2)
C99 0.031(3) 0.044(3) 0.049(3) 0.015(2) 0.022(2) 0.021(2)
C100 0.067(4) 0.033(3) 0.051(3) 0.009(2) 0.029(3) 0.030(3)
C101 0.023(2) 0.0172(19) 0.028(2) 0.0028(17) 0.0103(17) 0.0067(17)
C102 0.031(2) 0.0152(19) 0.034(2) 0.0011(18) 0.0069(19) 0.0071(18)
C103 0.049(3) 0.025(2) 0.046(3) 0.005(2) 0.001(2) 0.016(2)
C104 0.049(3) 0.022(2) 0.063(4) 0.000(2) 0.009(3) 0.018(2)
C105 0.040(3) 0.027(2) 0.046(3) -0.011(2) 0.006(2) 0.012(2)
C106 0.033(3) 0.027(2) 0.034(2) -0.001(2) 0.004(2) 0.013(2)
C111 0.019(2) 0.0168(19) 0.035(2) 0.0011(17) 0.0067(18) 0.0045(16)
C112 0.026(2) 0.024(2) 0.034(2) 0.0038(19) 0.0117(19) 0.0068(18)
C113 0.024(2) 0.030(3) 0.056(3) 0.003(2) 0.015(2) 0.001(2)
C114 0.014(2) 0.044(3) 0.072(4) -0.002(3) 0.009(2) 0.004(2)
C115 0.028(3) 0.047(3) 0.066(4) 0.010(3) 0.003(3) 0.019(2)
C116 0.024(2) 0.034(3) 0.053(3) 0.011(2) 0.007(2) 0.009(2)
C117 0.030(2) 0.023(2) 0.025(2) 0.0078(18) 0.0102(18) 0.0064(18)
C118 0.023(2) 0.0194(19) 0.025(2) 0.0067(17) 0.0098(17) 0.0081(17)
C121 0.029(2) 0.016(2) 0.033(2) 0.0070(18) 0.0074(19) 0.0044(18)
C122 0.023(2) 0.026(2) 0.033(2) 0.0107(19) 0.0035(18) 0.0064(18)
C123 0.026(2) 0.040(3) 0.043(3) 0.019(2) 0.003(2) 0.003(2)
C124 0.033(3) 0.032(3) 0.054(3) 0.010(3) -0.001(3) -0.007(2)
C125 0.050(4) 0.021(2) 0.068(4) -0.004(3) 0.002(3) 0.003(2)
C126 0.040(3) 0.021(2) 0.057(3) -0.002(2) 0.016(3) 0.007(2)
C131 0.032(2) 0.023(2) 0.030(2) 0.0061(18) 0.0108(19) 0.0157(19)
C132 0.032(3) 0.034(2) 0.042(3) 0.016(2) 0.018(2) 0.017(2)
C133 0.039(3) 0.053(3) 0.053(3) 0.019(3) 0.018(3) 0.029(3)
C134 0.058(4) 0.050(3) 0.039(3) 0.017(2) 0.019(3) 0.041(3)
C135 0.056(3) 0.029(2) 0.039(3) 0.013(2) 0.024(2) 0.028(2)
C136 0.037(3) 0.022(2) 0.035(2) 0.0095(19) 0.018(2) 0.017(2)
C201 0.063(5) 0.087(6) 0.074(5) -0.008(4) -0.024(4) 0.025(4)
Cl11 0.1085(17) 0.0480(10) 0.1010(16) -0.0053(10) -0.0147(13) 0.0132(11)
Cl12 0.0734(12) 0.0902(14) 0.0756(12) 0.0256(11) 0.0093(10) 0.0280(11)
C211 0.068(5) 0.051(4) 0.086(5) 0.005(4) 0.012(4) 0.017(3)
Cl21 0.0804(15) 0.0447(10) 0.262(4) 0.0054(16) 0.054(2) 0.0183(10)
Cl22 0.0610(15) 0.0758(17) 0.524(8) 0.041(3) -0.046(3) 0.0295(13)

loop_
_atom_type_symbol
_atom_type_description
_atom_type_scat_dispersion_real
_atom_type_scat_dispersion_imag
_atom_type_scat_source
C C 0.0033 0.0016 'International Tables Vol C Tables 4.2.6.8 and 6.1.1.4'
H H 0 0 'International Tables Vol C Tables 4.2.6.8 and 6.1.1.4'
P P 0.1023 0.0942 'International Tables Vol C Tables 4.2.6.8 and 6.1.1.4'
Cl Cl 0.1484 0.1585 'International Tables Vol C Tables 4.2.6.8 and 6.1.1.4'
Fe Fe 0.3463 0.8444 'International Tables Vol C Tables 4.2.6.8 and 6.1.1.4'
Pd Pd -0.9988 1.0072 'International Tables Vol C Tables 4.2.6.8 and 6.1.1.4'

loop_
_geom_angle_atom_site_label_1
_geom_angle_atom_site_label_2
_geom_angle_atom_site_label_3
_geom_angle
P1 Pd1 Cl1 86.90(4)
P1 Pd1 Cl2 94.05(4)
Cl1 Pd1 Cl2 173.11(5)
P1 Pd1 Cl3 176.21(4)
Cl1 Pd1 Cl3 94.53(4)
Cl2 Pd1 Cl3 84.94(4)
P4 Pd2 Cl4 92.11(4)
P4 Pd2 Cl3 91.42(4)
Cl4 Pd2 Cl3 176.30(4)
P4 Pd2 Cl2 171.62(4)
Cl4 Pd2 Cl2 91.38(4)
Cl3 Pd2 Cl2 84.98(4)
C14 Fe1 C22 94.80(18)
C14 Fe1 C21 88.16(18)
C22 Fe1 C21 39.96(18)
C14 Fe1 C25 117.36(18)
C22 Fe1 C25 66.30(18)
C21 Fe1 C25 38.65(18)
C14 Fe1 C23 132.24(19)
C22 Fe1 C23 39.70(18)
C21 Fe1 C23 65.76(18)
C25 Fe1 C23 65.38(18)
C14 Fe1 C24 153.53(18)
C22 Fe1 C24 66.36(18)
C21 Fe1 C24 65.42(18)
C25 Fe1 C24 39.12(18)
C23 Fe1 C24 38.87(19)
C14 Fe1 P3 86.54(13)
C22 Fe1 P3 164.24(14)
C21 Fe1 P3 124.58(13)
C25 Fe1 P3 99.13(13)
C23 Fe1 P3 141.20(14)
C24 Fe1 P3 106.63(14)
C14 Fe1 P2 84.01(13)
C22 Fe1 P2 110.32(14)
C21 Fe1 P2 148.48(13)
C25 Fe1 P2 158.25(14)
C23 Fe1 P2 97.83(13)
C24 Fe1 P2 119.18(14)
P3 Fe1 P2 85.44(5)
C84 Fe2 C91 96.24(18)
C84 Fe2 C92 89.05(17)
C91 Fe2 C92 39.60(17)
C84 Fe2 C95 132.87(18)
C91 Fe2 C95 39.15(18)
C92 Fe2 C95 65.64(17)
C84 Fe2 C93 118.67(17)
C91 Fe2 C93 65.76(17)
C92 Fe2 C93 39.13(17)
C95 Fe2 C93 65.00(16)
C84 Fe2 C94 154.99(18)
C91 Fe2 C94 65.97(18)
C92 Fe2 C94 65.99(18)
C95 Fe2 C94 38.84(17)
C93 Fe2 C94 39.08(17)
C84 Fe2 P6 81.07(12)
C91 Fe2 P6 110.76(13)
C92 Fe2 P6 147.69(13)
C95 Fe2 P6 99.30(13)
C93 Fe2 P6 159.88(13)
C94 Fe2 P6 120.82(13)
C84 Fe2 P5 90.47(12)
C91 Fe2 P5 162.33(13)
C92 Fe2 P5 124.62(12)
C95 Fe2 P5 136.65(14)
C93 Fe2 P5 96.69(12)
C94 Fe2 P5 102.10(13)
P6 Fe2 P5 86.39(4)
C13 P1 C7 106.0(3)
C13 P1 C1 109.3(2)
C7 P1 C1 102.4(3)
C13 P1 Pd1 114.00(15)
C7 P1 Pd1 111.9(2)
C1 P1 Pd1 112.48(16)
C41 P2 C47 103.6(2)
C41 P2 C31 101.11(19)
C47 P2 C31 99.63(19)
C41 P2 Fe1 120.36(14)
C47 P2 Fe1 106.15(14)
C31 P2 Fe1 122.71(15)
C51 P3 C61 99.5(2)
C51 P3 C48 102.8(2)
C61 P3 C48 102.3(2)
C51 P3 Fe1 119.49(16)
C61 P3 Fe1 120.14(16)
C48 P3 Fe1 110.01(15)
C83 P4 C77 108.7(2)
C83 P4 C71 106.3(2)
C77 P4 C71 104.2(2)
C83 P4 Pd2 116.53(15)
C77 P4 Pd2 103.96(15)
C71 P4 Pd2 116.29(14)
C101 P5 C111 100.17(19)
C101 P5 C117 103.6(2)
C111 P5 C117 101.7(2)
C101 P5 Fe2 117.85(15)
C111 P5 Fe2 121.14(14)
C117 P5 Fe2 109.88(14)
C121 P6 C118 102.2(2)
C121 P6 C131 101.0(2)
C118 P6 C131 101.2(2)
C121 P6 Fe2 119.95(15)
C118 P6 Fe2 106.28(13)
C131 P6 Fe2 122.97(15)
Pd1 Cl2 Pd2 89.46(4)
Pd2 Cl3 Pd1 88.70(3)
C2 C1 C6 118.9(4)
C2 C1 P1 122.9(4)
C6 C1 P1 118.2(4)
C1 C2 C3 120.1(5)
C1 C2 H2 120
C3 C2 H2 120
C4 C3 C2 120.2(5)
C4 C3 H3 119.9
C2 C3 H3 119.9
C3 C4 C5 120.6(5)
C3 C4 H4 119.7
C5 C4 H4 119.7
C4 C5 C6 119.5(5)
C4 C5 H5 120.2
C6 C5 H5 120.2
C5 C6 C1 120.7(5)
C5 C6 H6 119.6
C1 C6 H6 119.6
C8 C7 C12 119.4(6)
C8 C7 P1 120.9(5)
C12 C7 P1 119.7(5)
C7 C8 C9 119.3(7)
C7 C8 H8 120.4
C9 C8 H8 120.4
C10 C9 C8 119.6(7)
C10 C9 H9 120.2
C8 C9 H9 120.2
C11 C10 C9 121.4(6)
C11 C10 H10 119.3
C9 C10 H10 119.3
C10 C11 C12 119.1(7)
C10 C11 H11 120.4
C12 C11 H11 120.4
C11 C12 C7 121.1(7)
C11 C12 H12 119.4
C7 C12 H12 119.4
C14 C13 P1 172.4(4)
C13 C14 Fe1 177.5(4)
C25 C21 C22 108.8(4)
C25 C21 C26 126.3(4)
C22 C21 C26 124.7(4)
C25 C21 Fe1 71.2(3)
C22 C21 Fe1 69.6(2)
C26 C21 Fe1 129.1(3)
C23 C22 C21 106.4(4)
C23 C22 C27 127.4(5)
C21 C22 C27 126.1(4)
C23 C22 Fe1 71.2(3)
C21 C22 Fe1 70.4(2)
C27 C22 Fe1 126.7(3)
C24 C23 C22 108.6(4)
C24 C23 C28 125.9(5)
C22 C23 C28 124.8(5)
C24 C23 Fe1 70.9(3)
C22 C23 Fe1 69.1(2)
C28 C23 Fe1 132.8(3)
C23 C24 C25 107.6(4)
C23 C24 C29 127.1(5)
C25 C24 C29 124.5(5)
C23 C24 Fe1 70.2(3)
C25 C24 Fe1 69.9(3)
C29 C24 Fe1 133.5(3)
C21 C25 C24 108.5(4)
C21 C25 C30 126.1(5)
C24 C25 C30 124.4(5)
C21 C25 Fe1 70.1(3)
C24 C25 Fe1 70.9(3)
C30 C25 Fe1 134.0(3)
C21 C26 H26A 109.5
C21 C26 H26B 109.5
H26A C26 H26B 109.5
C21 C26 H26C 109.5
H26A C26 H26C 109.5
H26B C26 H26C 109.5
C22 C27 H27A 109.5
C22 C27 H27B 109.5
H27A C27 H27B 109.5
C22 C27 H27C 109.5
H27A C27 H27C 109.5
H27B C27 H27C 109.5
C23 C28 H28A 109.5
C23 C28 H28B 109.5
H28A C28 H28B 109.5
C23 C28 H28C 109.5
H28A C28 H28C 109.5
H28B C28 H28C 109.5
C24 C29 H29A 109.5
C24 C29 H29B 109.5
H29A C29 H29B 109.5
C24 C29 H29C 109.5
H29A C29 H29C 109.5
H29B C29 H29C 109.5
C25 C30 H30A 109.5
C25 C30 H30B 109.5
H30A C30 H30B 109.5
C25 C30 H30C 109.5
H30A C30 H30C 109.5
H30B C30 H30C 109.5
C36 C31 C32 118.4(4)
C36 C31 P2 121.1(3)
C32 C31 P2 120.3(3)
C31 C32 C33 120.7(4)
C31 C32 H32 119.6
C33 C32 H32 119.6
C34 C33 C32 120.1(5)
C34 C33 H33 120
C32 C33 H33 120
C35 C34 C33 119.6(5)
C35 C34 H34 120.2
C33 C34 H34 120.2
C34 C35 C36 120.8(5)
C34 C35 H35 119.6
C36 C35 H35 119.6
C31 C36 C35 120.3(5)
C31 C36 H36 119.9
C35 C36 H36 119.9
C46 C41 C42 118.2(4)
C46 C41 P2 122.1(3)
C42 C41 P2 119.6(3)
C43 C42 C41 120.6(5)
C43 C42 H42 119.7
C41 C42 H42 119.7
C44 C43 C42 120.1(5)
C44 C43 H43 119.9
C42 C43 H43 119.9
C43 C44 C45 119.7(5)
C43 C44 H44 120.2
C45 C44 H44 120.2
C46 C45 C44 120.4(5)
C46 C45 H45 119.8
C44 C45 H45 119.8
C45 C46 C41 121.0(4)
C45 C46 H46 119.5
C41 C46 H46 119.5
C48 C47 P2 107.5(3)
C48 C47 H47A 110.2
P2 C47 H47A 110.2
C48 C47 H47B 110.2
P2 C47 H47B 110.2
H47A C47 H47B 108.5
C47 C48 P3 110.3(3)
C47 C48 H48A 109.6
P3 C48 H48A 109.6
C47 C48 H48B 109.6
P3 C48 H48B 109.6
H48A C48 H48B 108.1
C56 C51 C52 117.6(5)
C56 C51 P3 120.0(4)
C52 C51 P3 122.1(4)
C53 C52 C51 120.8(5)
C53 C52 H52 119.6
C51 C52 H52 119.6
C52 C53 C54 121.1(6)
C52 C53 H53 119.4
C54 C53 H53 119.4
C55 C54 C53 118.0(6)
C55 C54 H54 121
C53 C54 H54 121
C56 C55 C54 121.0(6)
C56 C55 H55 119.5
C54 C55 H55 119.5
C55 C56 C51 121.5(5)
C55 C56 H56 119.2
C51 C56 H56 119.2
C66 C61 C62 118.1(4)
C66 C61 P3 122.3(4)
C62 C61 P3 119.7(4)
C63 C62 C61 120.8(5)
C63 C62 H62 119.6
C61 C62 H62 119.6
C64 C63 C62 120.3(5)
C64 C63 H63 119.8
C62 C63 H63 119.8
C63 C64 C65 120.0(5)
C63 C64 H64 120
C65 C64 H64 120
C64 C65 C66 119.7(5)
C64 C65 H65 120.2
C66 C65 H65 120.2
C61 C66 C65 121.1(5)
C61 C66 H66 119.4
C65 C66 H66 119.4
C72 C71 C76 119.6(4)
C72 C71 P4 119.8(3)
C76 C71 P4 120.6(3)
C71 C72 C73 119.8(5)
C71 C72 H72 120.1
C73 C72 H72 120.1
C74 C73 C72 120.4(5)
C74 C73 H73 119.8
C72 C73 H73 119.8
C73 C74 C75 120.1(5)
C73 C74 H74 119.9
C75 C74 H74 119.9
C76 C75 C74 119.2(5)
C76 C75 H75 120.4
C74 C75 H75 120.4
C75 C76 C71 120.8(5)
C75 C76 H76 119.6
C71 C76 H76 119.6
C78 C77 C82 119.1(4)
C78 C77 P4 120.9(3)
C82 C77 P4 120.0(4)
C79 C78 C77 120.4(5)
C79 C78 H78 119.8
C77 C78 H78 119.8
C80 C79 C78 119.8(5)
C80 C79 H79 120.1
C78 C79 H79 120.1
C81 C80 C79 120.5(5)
C81 C80 H80 119.8
C79 C80 H80 119.8
C82 C81 C80 120.0(5)
C82 C81 H81 120
C80 C81 H81 120
C81 C82 C77 120.4(5)
C81 C82 H82 119.8
C77 C82 H82 119.8
C84 C83 P4 175.1(4)
C83 C84 Fe2 176.4(4)
C95 C91 C92 107.5(4)
C95 C91 C96 127.9(4)
C92 C91 C96 124.2(5)
C95 C91 Fe2 71.1(3)
C92 C91 Fe2 70.3(2)
C96 C91 Fe2 129.9(3)
C93 C92 C91 107.8(4)
C93 C92 C97 126.3(4)
C91 C92 C97 125.4(4)
C93 C92 Fe2 71.5(2)
C91 C92 Fe2 70.1(3)
C97 C92 Fe2 129.9(3)
C92 C93 C94 108.4(4)
C92 C93 C98 124.7(4)
C94 C93 C98 126.1(4)
C92 C93 Fe2 69.4(2)
C94 C93 Fe2 70.6(2)
C98 C93 Fe2 133.8(3)
C95 C94 C93 107.0(4)
C95 C94 C99 126.3(4)
C93 C94 C99 125.4(4)
C95 C94 Fe2 70.0(2)
C93 C94 Fe2 70.4(2)
C99 C94 Fe2 134.6(3)
C91 C95 C94 109.2(4)
C91 C95 C100 125.8(5)
C94 C95 C100 124.3(5)
C91 C95 Fe2 69.7(2)
C94 C95 Fe2 71.1(2)
C100 C95 Fe2 132.8(3)
C91 C96 H96A 109.5
C91 C96 H96B 109.5
H96A C96 H96B 109.5
C91 C96 H96C 109.5
H96A C96 H96C 109.5
H96B C96 H96C 109.5
C92 C97 H97A 109.5
C92 C97 H97B 109.5
H97A C97 H97B 109.5
C92 C97 H97C 109.5
H97A C97 H97C 109.5
H97B C97 H97C 109.5
C93 C98 H98A 109.5
C93 C98 H98B 109.5
H98A C98 H98B 109.5
C93 C98 H98C 109.5
H98A C98 H98C 109.5
H98B C98 H98C 109.5
C94 C99 H99A 109.5
C94 C99 H99B 109.5
H99A C99 H99B 109.5
C94 C99 H99C 109.5
H99A C99 H99C 109.5
H99B C99 H99C 109.5
C95 C100 H10A 109.5
C95 C100 H10B 109.5
H10A C100 H10B 109.5
C95 C100 H10C 109.5
H10A C100 H10C 109.5
H10B C100 H10C 109.5
C102 C101 C106 118.5(4)
C102 C101 P5 120.7(3)
C106 C101 P5 120.8(3)
C101 C102 C103 120.8(4)
C101 C102 H102 119.6
C103 C102 H102 119.6
C104 C103 C102 119.5(5)
C104 C103 H103 120.2
C102 C103 H103 120.2
C105 C104 C103 120.5(5)
C105 C104 H104 119.8
C103 C104 H104 119.8
C104 C105 C106 119.9(5)
C104 C105 H105 120
C106 C105 H105 120
C105 C106 C101 120.7(5)
C105 C106 H106 119.6
C101 C106 H106 119.6
C116 C111 C112 117.9(4)
C116 C111 P5 121.4(3)
C112 C111 P5 120.7(3)
C113 C112 C111 120.1(5)
C113 C112 H112 119.9
C111 C112 H112 119.9
C114 C113 C112 121.4(5)
C114 C113 H113 119.3
C112 C113 H113 119.3
C113 C114 C115 119.2(5)
C113 C114 H114 120.4
C115 C114 H114 120.4
C116 C115 C114 120.0(5)
C116 C115 H115 120
C114 C115 H115 120
C115 C116 C111 121.4(5)
C115 C116 H116 119.3
C111 C116 H116 119.3
C118 C117 P5 110.1(3)
C118 C117 H11A 109.6
P5 C117 H11A 109.6
C118 C117 H11B 109.6
P5 C117 H11B 109.6
H11A C117 H11B 108.2
C117 C118 P6 109.1(3)
C117 C118 H11C 109.9
P6 C118 H11C 109.9
C117 C118 H11D 109.9
P6 C118 H11D 109.9
H11C C118 H11D 108.3
C122 C121 C126 117.8(4)
C122 C121 P6 123.2(3)
C126 C121 P6 118.9(4)
C121 C122 C123 121.1(5)
C121 C122 H122 119.4
C123 C122 H122 119.4
C124 C123 C122 119.9(5)
C124 C123 H123 120.1
C122 C123 H123 120.1
C125 C124 C123 119.8(5)
C125 C124 H124 120.1
C123 C124 H124 120.1
C124 C125 C126 120.7(5)
C124 C125 H125 119.7
C126 C125 H125 119.7
C121 C126 C125 120.6(5)
C121 C126 H126 119.7
C125 C126 H126 119.7
C132 C131 C136 119.1(4)
C132 C131 P6 119.3(3)
C136 C131 P6 121.2(3)
C131 C132 C133 121.0(5)
C131 C132 H132 119.5
C133 C132 H132 119.5
C134 C133 C132 119.3(5)
C134 C133 H133 120.3
C132 C133 H133 120.3
C135 C134 C133 119.7(5)
C135 C134 H134 120.2
C133 C134 H134 120.2
C134 C135 C136 121.2(5)
C134 C135 H135 119.4
C136 C135 H135 119.4
C135 C136 C131 119.6(5)
C135 C136 H136 120.2
C131 C136 H136 120.2
Cl11 C201 Cl12 113.7(4)
Cl11 C201 H20A 108.8
Cl12 C201 H20A 108.8
Cl11 C201 H20B 108.8
Cl12 C201 H20B 108.8
H20A C201 H20B 107.7
Cl22 C211 Cl21 112.6(4)
Cl22 C211 H21A 109.1
Cl21 C211 H21A 109.1
Cl22 C211 H21B 109.1
Cl21 C211 H21B 109.1
H21A C211 H21B 107.8

loop_
_geom_bond_atom_site_label_1
_geom_bond_atom_site_label_2
_geom_bond_distance
Pd1 P1 2.2217(11)
Pd1 Cl1 2.2816(11)
Pd1 Cl2 2.3174(11)
Pd1 Cl3 2.4529(10)
Pd2 P4 2.2331(11)
Pd2 Cl4 2.2814(12)
Pd2 Cl3 2.3333(11)
Pd2 Cl2 2.4364(11)
Fe1 C14 1.845(5)
Fe1 C22 2.104(4)
Fe1 C21 2.115(4)
Fe1 C25 2.129(4)
Fe1 C23 2.133(4)
Fe1 C24 2.142(5)
Fe1 P3 2.1906(13)
Fe1 P2 2.1931(12)
Fe2 C84 1.860(4)
Fe2 C91 2.109(4)
Fe2 C92 2.112(4)
Fe2 C95 2.128(4)
Fe2 C93 2.139(4)
Fe2 C94 2.142(4)
Fe2 P6 2.1915(12)
Fe2 P5 2.2044(12)
P1 C13 1.694(5)
P1 C7 1.813(6)
P1 C1 1.820(4)
P2 C41 1.825(5)
P2 C47 1.840(4)
P2 C31 1.843(4)
P3 C51 1.838(5)
P3 C61 1.837(5)
P3 C48 1.857(4)
P4 C83 1.709(5)
P4 C77 1.813(4)
P4 C71 1.829(4)
P5 C101 1.837(4)
P5 C111 1.847(4)
P5 C117 1.849(4)
P6 C121 1.841(4)
P6 C118 1.842(4)
P6 C131 1.843(4)
C1 C2 1.386(7)
C1 C6 1.395(7)
C2 C3 1.391(7)
C2 H2 0.95
C3 C4 1.369(8)
C3 H3 0.95
C4 C5 1.380(8)
C4 H4 0.95
C5 C6 1.382(7)
C5 H5 0.95
C6 H6 0.95
C7 C8 1.378(9)
C7 C12 1.392(10)
C8 C9 1.402(8)
C8 H8 0.95
C9 C10 1.383(10)
C9 H9 0.95
C10 C11 1.355(9)
C10 H10 0.95
C11 C12 1.379(8)
C11 H11 0.95
C12 H12 0.95
C13 C14 1.237(6)
C21 C25 1.404(7)
C21 C22 1.442(7)
C21 C26 1.503(7)
C22 C23 1.439(7)
C22 C27 1.486(7)
C23 C24 1.422(7)
C23 C28 1.504(7)
C24 C25 1.430(7)
C24 C29 1.500(7)
C25 C30 1.494(7)
C26 H26A 0.98
C26 H26B 0.98
C26 H26C 0.98
C27 H27A 0.98
C27 H27B 0.98
C27 H27C 0.98
C28 H28A 0.98
C28 H28B 0.98
C28 H28C 0.98
C29 H29A 0.98
C29 H29B 0.98
C29 H29C 0.98
C30 H30A 0.98
C30 H30B 0.98
C30 H30C 0.98
C31 C36 1.392(6)
C31 C32 1.394(6)
C32 C33 1.395(6)
C32 H32 0.95
C33 C34 1.377(7)
C33 H33 0.95
C34 C35 1.375(8)
C34 H34 0.95
C35 C36 1.392(7)
C35 H35 0.95
C36 H36 0.95
C41 C46 1.387(6)
C41 C42 1.397(6)
C42 C43 1.395(7)
C42 H42 0.95
C43 C44 1.371(7)
C43 H43 0.95
C44 C45 1.386(7)
C44 H44 0.95
C45 C46 1.381(7)
C45 H45 0.95
C46 H46 0.95
C47 C48 1.521(6)
C47 H47A 0.99
C47 H47B 0.99
C48 H48A 0.99
C48 H48B 0.99
C51 C56 1.386(7)
C51 C52 1.392(7)
C52 C53 1.375(8)
C52 H52 0.95
C53 C54 1.393(9)
C53 H53 0.95
C54 C55 1.376(9)
C54 H54 0.95
C55 C56 1.374(8)
C55 H55 0.95
C56 H56 0.95
C61 C66 1.381(7)
C61 C62 1.390(7)
C62 C63 1.385(7)
C62 H62 0.95
C63 C64 1.366(8)
C63 H63 0.95
C64 C65 1.378(8)
C64 H64 0.95
C65 C66 1.391(7)
C65 H65 0.95
C66 H66 0.95
C71 C72 1.383(6)
C71 C76 1.386(7)
C72 C73 1.401(7)
C72 H72 0.95
C73 C74 1.368(8)
C73 H73 0.95
C74 C75 1.400(8)
C74 H74 0.95
C75 C76 1.386(7)
C75 H75 0.95
C76 H76 0.95
C77 C78 1.389(6)
C77 C82 1.390(6)
C78 C79 1.378(7)
C78 H78 0.95
C79 C80 1.378(8)
C79 H79 0.95
C80 C81 1.375(8)
C80 H80 0.95
C81 C82 1.374(7)
C81 H81 0.95
C82 H82 0.95
C83 C84 1.228(6)
C91 C95 1.420(7)
C91 C92 1.430(6)
C91 C96 1.498(7)
C92 C93 1.424(6)
C92 C97 1.491(7)
C93 C94 1.432(6)
C93 C98 1.507(6)
C94 C95 1.420(6)
C94 C99 1.499(7)
C95 C100 1.507(6)
C96 H96A 0.98
C96 H96B 0.98
C96 H96C 0.98
C97 H97A 0.98
C97 H97B 0.98
C97 H97C 0.98
C98 H98A 0.98
C98 H98B 0.98
C98 H98C 0.98
C99 H99A 0.98
C99 H99B 0.98
C99 H99C 0.98
C100 H10A 0.98
C100 H10B 0.98
C100 H10C 0.98
C101 C102 1.384(6)
C101 C106 1.393(6)
C102 C103 1.394(6)
C102 H102 0.95
C103 C104 1.381(7)
C103 H103 0.95
C104 C105 1.369(8)
C104 H104 0.95
C105 C106 1.390(7)
C105 H105 0.95
C106 H106 0.95
C111 C116 1.386(7)
C111 C112 1.403(6)
C112 C113 1.383(7)
C112 H112 0.95
C113 C114 1.369(8)
C113 H113 0.95
C114 C115 1.386(8)
C114 H114 0.95
C115 C116 1.383(7)
C115 H115 0.95
C116 H116 0.95
C117 C118 1.518(6)
C117 H11A 0.99
C117 H11B 0.99
C118 H11C 0.99
C118 H11D 0.99
C121 C122 1.383(6)
C121 C126 1.392(6)
C122 C123 1.392(6)
C122 H122 0.95
C123 C124 1.382(8)
C123 H123 0.95
C124 C125 1.356(8)
C124 H124 0.95
C125 C126 1.393(7)
C125 H125 0.95
C126 H126 0.95
C131 C132 1.382(6)
C131 C136 1.396(6)
C132 C133 1.394(7)
C132 H132 0.95
C133 C134 1.393(7)
C133 H133 0.95
C134 C135 1.369(8)
C134 H134 0.95
C135 C136 1.389(7)
C135 H135 0.95
C136 H136 0.95
C201 Cl11 1.746(7)
C201 Cl12 1.750(8)
C201 H20A 0.99
C201 H20B 0.99
C211 Cl22 1.637(8)
C211 Cl21 1.729(7)
C211 H21A 0.99
C211 H21B 0.99

loop_
_geom_torsion_atom_site_label_1
_geom_torsion_atom_site_label_2
_geom_torsion_atom_site_label_3
_geom_torsion_atom_site_label_4
_geom_torsion
Cl1 Pd1 P1 C13 67.14(17)
Cl2 Pd1 P1 C13 -106.02(17)
Cl3 Pd1 P1 C13 18E1(4)
Cl1 Pd1 P1 C7 -172.6(3)
Cl2 Pd1 P1 C7 14.3(3)
Cl3 Pd1 P1 C7 -60.1(7)
Cl1 Pd1 P1 C1 -57.95(16)
Cl2 Pd1 P1 C1 128.89(16)
Cl3 Pd1 P1 C1 54.5(7)
C14 Fe1 P2 C41 61.5(2)
C22 Fe1 P2 C41 -31.4(2)
C21 Fe1 P2 C41 -15.0(3)
C25 Fe1 P2 C41 -108.2(4)
C23 Fe1 P2 C41 -70.4(2)
C24 Fe1 P2 C41 -105.0(2)
P3 Fe1 P2 C41 148.52(17)
C14 Fe1 P2 C47 -55.4(2)
C22 Fe1 P2 C47 -148.3(2)
C21 Fe1 P2 C47 -132.0(3)
C25 Fe1 P2 C47 134.9(4)
C23 Fe1 P2 C47 172.7(2)
C24 Fe1 P2 C47 138.1(2)
P3 Fe1 P2 C47 31.57(16)
C14 Fe1 P2 C31 -168.6(2)
C22 Fe1 P2 C31 98.5(2)
C21 Fe1 P2 C31 114.9(3)
C25 Fe1 P2 C31 21.7(4)
C23 Fe1 P2 C31 59.5(2)
C24 Fe1 P2 C31 25.0(2)
P3 Fe1 P2 C31 -81.56(17)
C14 Fe1 P3 C51 -169.0(2)
C22 Fe1 P3 C51 -73.5(5)
C21 Fe1 P3 C51 -83.6(2)
C25 Fe1 P3 C51 -51.8(2)
C23 Fe1 P3 C51 10.0(3)
C24 Fe1 P3 C51 -12.3(2)
P2 Fe1 P3 C51 106.78(18)
C14 Fe1 P3 C61 -45.7(2)
C22 Fe1 P3 C61 49.7(5)
C21 Fe1 P3 C61 39.7(2)
C25 Fe1 P3 C61 71.5(2)
C23 Fe1 P3 C61 133.2(3)
C24 Fe1 P3 C61 110.9(2)
P2 Fe1 P3 C61 -129.97(18)
C14 Fe1 P3 C48 72.6(2)
C22 Fe1 P3 C48 168.1(5)
C21 Fe1 P3 C48 158.0(2)
C25 Fe1 P3 C48 -170.2(2)
C23 Fe1 P3 C48 -108.5(3)
C24 Fe1 P3 C48 -130.8(2)
P2 Fe1 P3 C48 -11.64(18)
Cl4 Pd2 P4 C83 139.41(16)
Cl3 Pd2 P4 C83 -41.71(16)
Cl2 Pd2 P4 C83 -106.1(3)
Cl4 Pd2 P4 C77 -101.04(15)
Cl3 Pd2 P4 C77 77.84(15)
Cl2 Pd2 P4 C77 13.4(3)
Cl4 Pd2 P4 C71 12.78(17)
Cl3 Pd2 P4 C71 -168.34(17)
Cl2 Pd2 P4 C71 127.3(3)
C84 Fe2 P5 C101 45.04(19)
C91 Fe2 P5 C101 -67.5(5)
C92 Fe2 P5 C101 -44.1(2)
C95 Fe2 P5 C101 -134.2(2)
C93 Fe2 P5 C101 -73.9(2)
C94 Fe2 P5 C101 -113.2(2)
P6 Fe2 P5 C101 126.07(16)
C84 Fe2 P5 C111 168.6(2)
C91 Fe2 P5 C111 56.0(5)
C92 Fe2 P5 C111 79.4(2)
C95 Fe2 P5 C111 -10.7(3)
C93 Fe2 P5 C111 49.6(2)
C94 Fe2 P5 C111 10.4(2)
P6 Fe2 P5 C111 -110.39(17)
C84 Fe2 P5 C117 -73.3(2)
C91 Fe2 P5 C117 174.1(5)
C92 Fe2 P5 C117 -162.5(2)
C95 Fe2 P5 C117 107.5(2)
C93 Fe2 P5 C117 167.8(2)
C94 Fe2 P5 C117 128.5(2)
P6 Fe2 P5 C117 7.74(17)
C84 Fe2 P6 C121 -51.2(2)
C91 Fe2 P6 C121 42.1(2)
C92 Fe2 P6 C121 22.5(3)
C95 Fe2 P6 C121 81.0(2)
C93 Fe2 P6 C121 118.1(4)
C94 Fe2 P6 C121 115.8(2)
P5 Fe2 P6 C121 -142.28(17)
C84 Fe2 P6 C118 63.75(19)
C91 Fe2 P6 C118 157.1(2)
C92 Fe2 P6 C118 137.5(3)
C95 Fe2 P6 C118 -164.0(2)
C93 Fe2 P6 C118 -126.9(4)
C94 Fe2 P6 C118 -129.2(2)
P5 Fe2 P6 C118 -27.30(15)
C84 Fe2 P6 C131 179.3(2)
C91 Fe2 P6 C131 -87.4(2)
C92 Fe2 P6 C131 -106.9(3)
C95 Fe2 P6 C131 -48.5(2)
C93 Fe2 P6 C131 -11.4(4)
C94 Fe2 P6 C131 -13.7(2)
P5 Fe2 P6 C131 88.24(18)
P1 Pd1 Cl2 Pd2 158.56(4)
Cl1 Pd1 Cl2 Pd2 60.9(4)
Cl3 Pd1 Cl2 Pd2 -25.10(4)
P4 Pd2 Cl2 Pd1 91.3(3)
Cl4 Pd2 Cl2 Pd1 -154.16(5)
Cl3 Pd2 Cl2 Pd1 26.49(4)
P4 Pd2 Cl3 Pd1 162.66(4)
Cl4 Pd2 Cl3 Pd1 -34.9(7)
Cl2 Pd2 Cl3 Pd1 -24.93(4)
P1 Pd1 Cl3 Pd2 101.0(6)
Cl1 Pd1 Cl3 Pd2 -146.80(4)
Cl2 Pd1 Cl3 Pd2 26.30(4)
C13 P1 C1 C2 -137.4(4)
C7 P1 C1 C2 110.5(5)
Pd1 P1 C1 C2 -9.7(4)
C13 P1 C1 C6 45.8(4)
C7 P1 C1 C6 -66.3(5)
Pd1 P1 C1 C6 173.4(3)
C6 C1 C2 C3 0.5(7)
P1 C1 C2 C3 -176.3(4)
C1 C2 C3 C4 0.2(8)
C2 C3 C4 C5 -0.5(8)
C3 C4 C5 C6 0.1(8)
C4 C5 C6 C1 0.6(8)
C2 C1 C6 C5 -0.9(7)
P1 C1 C6 C5 176.0(4)
C13 P1 C7 C8 -150.7(6)
C1 P1 C7 C8 -36.2(7)
Pd1 P1 C7 C8 84.5(6)
C13 P1 C7 C12 27.9(7)
C1 P1 C7 C12 142.4(6)
Pd1 P1 C7 C12 -96.9(6)
C12 C7 C8 C9 -2.6(11)
P1 C7 C8 C9 176.0(6)
C7 C8 C9 C10 2.3(11)
C8 C9 C10 C11 0.1(12)
C9 C10 C11 C12 -2.3(12)
C10 C11 C12 C7 2.0(11)
C8 C7 C12 C11 0.4(12)
P1 C7 C12 C11 -178.2(6)
C7 P1 C13 C14 -148(3)
C1 P1 C13 C14 102(3)
Pd1 P1 C13 C14 -24(3)
P1 C13 C14 Fe1 -161(7)
C22 Fe1 C14 C13 -35(9)
C21 Fe1 C14 C13 4(9)
C25 Fe1 C14 C13 30(9)
C23 Fe1 C14 C13 -50(9)
C24 Fe1 C14 C13 7(10)
P3 Fe1 C14 C13 129(9)
P2 Fe1 C14 C13 -145(9)
C14 Fe1 C21 C25 140.9(3)
C22 Fe1 C21 C25 -119.4(4)
C23 Fe1 C21 C25 -80.3(3)
C24 Fe1 C21 C25 -37.4(3)
P3 Fe1 C21 C25 56.4(3)
P2 Fe1 C21 C25 -143.7(3)
C14 Fe1 C21 C22 -99.7(3)
C25 Fe1 C21 C22 119.4(4)
C23 Fe1 C21 C22 39.1(3)
C24 Fe1 C21 C22 81.9(3)
P3 Fe1 C21 C22 175.8(2)
P2 Fe1 C21 C22 -24.3(4)
C14 Fe1 C21 C26 19.0(4)
C22 Fe1 C21 C26 118.7(6)
C25 Fe1 C21 C26 -122.0(6)
C23 Fe1 C21 C26 157.7(5)
C24 Fe1 C21 C26 -159.4(5)
P3 Fe1 C21 C26 -65.6(5)
P2 Fe1 C21 C26 94.4(5)
C25 C21 C22 C23 -1.9(5)
C26 C21 C22 C23 173.2(4)
Fe1 C21 C22 C23 -62.6(3)
C25 C21 C22 C27 -177.6(4)
C26 C21 C22 C27 -2.4(7)
Fe1 C21 C22 C27 121.7(4)
C25 C21 C22 Fe1 60.7(3)
C26 C21 C22 Fe1 -124.2(4)
C14 Fe1 C22 C23 -162.7(3)
C21 Fe1 C22 C23 115.9(4)
C25 Fe1 C22 C23 79.4(3)
C24 Fe1 C22 C23 36.5(3)
P3 Fe1 C22 C23 103.0(5)
P2 Fe1 C22 C23 -77.4(3)
C14 Fe1 C22 C21 81.4(3)
C25 Fe1 C22 C21 -36.5(3)
C23 Fe1 C22 C21 -115.9(4)
C24 Fe1 C22 C21 -79.4(3)
P3 Fe1 C22 C21 -13.0(7)
P2 Fe1 C22 C21 166.7(2)
C14 Fe1 C22 C27 -39.6(5)
C21 Fe1 C22 C27 -121.0(5)
C25 Fe1 C22 C27 -157.4(5)
C23 Fe1 C22 C27 123.1(6)
C24 Fe1 C22 C27 159.7(5)
P3 Fe1 C22 C27 -133.9(5)
P2 Fe1 C22 C27 45.8(5)
C21 C22 C23 C24 2.0(5)
C27 C22 C23 C24 177.6(4)
Fe1 C22 C23 C24 -60.1(3)
C21 C22 C23 C28 -169.6(4)
C27 C22 C23 C28 6.1(7)
Fe1 C22 C23 C28 128.4(5)
C21 C22 C23 Fe1 62.1(3)
C27 C22 C23 Fe1 -122.3(5)
C14 Fe1 C23 C24 143.2(3)
C22 Fe1 C23 C24 119.6(4)
C21 Fe1 C23 C24 80.3(3)
C25 Fe1 C23 C24 37.7(3)
P3 Fe1 C23 C24 -35.4(4)
P2 Fe1 C23 C24 -127.8(3)
C14 Fe1 C23 C22 23.5(4)
C21 Fe1 C23 C22 -39.3(3)
C25 Fe1 C23 C22 -81.9(3)
C24 Fe1 C23 C22 -119.6(4)
P3 Fe1 C23 C22 -155.0(2)
P2 Fe1 C23 C22 112.5(3)
C14 Fe1 C23 C28 -95.1(5)
C22 Fe1 C23 C28 -118.7(6)
C21 Fe1 C23 C28 -158.0(6)
C25 Fe1 C23 C28 159.4(6)
C24 Fe1 C23 C28 121.7(6)
P3 Fe1 C23 C28 86.3(5)
P2 Fe1 C23 C28 -6.1(5)
C22 C23 C24 C25 -1.3(5)
C28 C23 C24 C25 170.1(4)
Fe1 C23 C24 C25 -60.2(3)
C22 C23 C24 C29 -170.9(4)
C28 C23 C24 C29 0.5(8)
Fe1 C23 C24 C29 130.1(5)
C22 C23 C24 Fe1 59.0(3)
C28 C23 C24 Fe1 -129.6(5)
C14 Fe1 C24 C23 -84.9(5)
C22 Fe1 C24 C23 -37.3(3)
C21 Fe1 C24 C23 -81.3(3)
C25 Fe1 C24 C23 -118.3(4)
P3 Fe1 C24 C23 157.7(2)
P2 Fe1 C24 C23 63.6(3)
C14 Fe1 C24 C25 33.3(5)
C22 Fe1 C24 C25 81.0(3)
C21 Fe1 C24 C25 37.0(3)
C23 Fe1 C24 C25 118.3(4)
P3 Fe1 C24 C25 -84.0(3)
P2 Fe1 C24 C25 -178.1(2)
C14 Fe1 C24 C29 152.3(5)
C22 Fe1 C24 C29 -160.1(6)
C21 Fe1 C24 C29 155.9(6)
C25 Fe1 C24 C29 118.9(6)
C23 Fe1 C24 C29 -122.8(6)
P3 Fe1 C24 C29 35.0(5)
P2 Fe1 C24 C29 -59.2(5)
C22 C21 C25 C24 1.2(5)
C26 C21 C25 C24 -173.9(4)
Fe1 C21 C25 C24 60.8(3)
C22 C21 C25 C30 169.8(4)
C26 C21 C25 C30 -5.3(7)
Fe1 C21 C25 C30 -130.5(5)
C22 C21 C25 Fe1 -59.7(3)
C26 C21 C25 Fe1 125.3(5)
C23 C24 C25 C21 0.1(5)
C29 C24 C25 C21 170.0(4)
Fe1 C24 C25 C21 -60.3(3)
C23 C24 C25 C30 -168.8(4)
C29 C24 C25 C30 1.2(7)
Fe1 C24 C25 C30 130.8(4)
C23 C24 C25 Fe1 60.4(3)
C29 C24 C25 Fe1 -129.6(5)
C14 Fe1 C25 C21 -45.2(3)
C22 Fe1 C25 C21 37.7(3)
C23 Fe1 C25 C21 81.4(3)
C24 Fe1 C25 C21 118.8(4)
P3 Fe1 C25 C21 -136.0(3)
P2 Fe1 C25 C21 123.3(4)
C14 Fe1 C25 C24 -164.0(3)
C22 Fe1 C25 C24 -81.1(3)
C21 Fe1 C25 C24 -118.8(4)
C23 Fe1 C25 C24 -37.4(3)
P3 Fe1 C25 C24 105.2(3)
P2 Fe1 C25 C24 4.5(5)
C14 Fe1 C25 C30 76.3(5)
C22 Fe1 C25 C30 159.1(6)
C21 Fe1 C25 C30 121.4(6)
C23 Fe1 C25 C30 -157.2(6)
C24 Fe1 C25 C30 -119.8(6)
P3 Fe1 C25 C30 -14.6(5)
P2 Fe1 C25 C30 -115.3(5)
C41 P2 C31 C36 135.7(4)
C47 P2 C31 C36 -118.2(4)
Fe1 P2 C31 C36 -1.9(4)
C41 P2 C31 C32 -49.0(4)
C47 P2 C31 C32 57.0(4)
Fe1 P2 C31 C32 173.4(3)
C36 C31 C32 C33 1.7(6)
P2 C31 C32 C33 -173.7(3)
C31 C32 C33 C34 -3.0(7)
C32 C33 C34 C35 1.6(7)
C33 C34 C35 C36 1.1(8)
C32 C31 C36 C35 1.0(7)
P2 C31 C36 C35 176.3(4)
C34 C35 C36 C31 -2.4(8)
C47 P2 C41 C46 32.2(4)
C31 P2 C41 C46 135.1(4)
Fe1 P2 C41 C46 -86.1(4)
C47 P2 C41 C42 -149.7(4)
C31 P2 C41 C42 -46.8(4)
Fe1 P2 C41 C42 92.0(4)
C46 C41 C42 C43 -0.2(7)
P2 C41 C42 C43 -178.4(4)
C41 C42 C43 C44 -1.1(8)
C42 C43 C44 C45 1.5(8)
C43 C44 C45 C46 -0.5(8)
C44 C45 C46 C41 -0.8(8)
C42 C41 C46 C45 1.1(7)
P2 C41 C46 C45 179.3(4)
C41 P2 C47 C48 -177.3(3)
C31 P2 C47 C48 78.7(3)
Fe1 P2 C47 C48 -49.6(3)
P2 C47 C48 P3 40.4(4)
C51 P3 C48 C47 -144.0(3)
C61 P3 C48 C47 113.1(3)
Fe1 P3 C48 C47 -15.7(4)
C61 P3 C51 C56 -36.8(5)
C48 P3 C51 C56 -141.9(4)
Fe1 P3 C51 C56 96.0(4)
C61 P3 C51 C52 150.4(4)
C48 P3 C51 C52 45.3(5)
Fe1 P3 C51 C52 -76.8(4)
C56 C51 C52 C53 -0.1(8)
P3 C51 C52 C53 172.9(4)
C51 C52 C53 C54 -1.3(9)
C52 C53 C54 C55 1.7(10)
C53 C54 C55 C56 -0.8(10)
C54 C55 C56 C51 -0.5(10)
C52 C51 C56 C55 0.9(8)
P3 C51 C56 C55 -172.2(5)
C51 P3 C61 C66 120.3(4)
C48 P3 C61 C66 -134.3(4)
Fe1 P3 C61 C66 -12.2(5)
C51 P3 C61 C62 -60.3(5)
C48 P3 C61 C62 45.1(5)
Fe1 P3 C61 C62 167.3(4)
C66 C61 C62 C63 -1.7(8)
P3 C61 C62 C63 178.9(5)
C61 C62 C63 C64 1.4(9)
C62 C63 C64 C65 -0.4(9)
C63 C64 C65 C66 -0.3(8)
C62 C61 C66 C65 1.1(7)
P3 C61 C66 C65 -179.5(4)
C64 C65 C66 C61 -0.1(8)
C83 P4 C71 C72 -28.5(4)
C77 P4 C71 C72 -143.2(4)
Pd2 P4 C71 C72 103.0(3)
C83 P4 C71 C76 152.2(4)
C77 P4 C71 C76 37.5(4)
Pd2 P4 C71 C76 -76.2(4)
C76 C71 C72 C73 0.3(7)
P4 C71 C72 C73 -179.0(4)
C71 C72 C73 C74 -1.4(7)
C72 C73 C74 C75 1.4(8)
C73 C74 C75 C76 -0.3(8)
C74 C75 C76 C71 -0.9(8)
C72 C71 C76 C75 0.9(7)
P4 C71 C76 C75 -179.9(4)
C83 P4 C77 C78 149.6(4)
C71 P4 C77 C78 -97.4(4)
Pd2 P4 C77 C78 24.8(4)
C83 P4 C77 C82 -31.7(4)
C71 P4 C77 C82 81.3(4)
Pd2 P4 C77 C82 -156.5(3)
C82 C77 C78 C79 0.5(7)
P4 C77 C78 C79 179.2(4)
C77 C78 C79 C80 -0.1(8)
C78 C79 C80 C81 -0.7(8)
C79 C80 C81 C82 1.1(8)
C80 C81 C82 C77 -0.6(8)
C78 C77 C82 C81 -0.2(7)
P4 C77 C82 C81 -178.9(4)
C77 P4 C83 C84 -131(4)
C71 P4 C83 C84 118(4)
Pd2 P4 C83 C84 -14(5)
P4 C83 C84 Fe2 -96(7)
C91 Fe2 C84 C83 -41(6)
C92 Fe2 C84 C83 -80(6)
C95 Fe2 C84 C83 -25(6)
C93 Fe2 C84 C83 -107(6)
C94 Fe2 C84 C83 -84(6)
P6 Fe2 C84 C83 69(6)
P5 Fe2 C84 C83 155(6)
C84 Fe2 C91 C95 161.7(3)
C92 Fe2 C91 C95 -117.4(4)
C93 Fe2 C91 C95 -79.6(3)
C94 Fe2 C91 C95 -36.6(3)
P6 Fe2 C91 C95 78.9(3)
P5 Fe2 C91 C95 -86.5(5)
C84 Fe2 C91 C92 -80.9(3)
C95 Fe2 C91 C92 117.4(4)
C93 Fe2 C91 C92 37.8(3)
C94 Fe2 C91 C92 80.8(3)
P6 Fe2 C91 C92 -163.7(2)
P5 Fe2 C91 C92 30.9(6)
C84 Fe2 C91 C96 37.7(5)
C92 Fe2 C91 C96 118.6(6)
C95 Fe2 C91 C96 -124.1(6)
C93 Fe2 C91 C96 156.4(5)
C94 Fe2 C91 C96 -160.6(5)
P6 Fe2 C91 C96 -45.1(5)
P5 Fe2 C91 C96 149.4(4)
C95 C91 C92 C93 -0.1(5)
C96 C91 C92 C93 172.6(4)
Fe2 C91 C92 C93 -61.9(3)
C95 C91 C92 C97 -172.8(4)
C96 C91 C92 C97 -0.1(7)
Fe2 C91 C92 C97 125.4(4)
C95 C91 C92 Fe2 61.8(3)
C96 C91 C92 Fe2 -125.5(4)
C84 Fe2 C92 C93 -141.3(3)
C91 Fe2 C92 C93 117.7(4)
C95 Fe2 C92 C93 79.7(3)
C94 Fe2 C92 C93 37.0(2)
P6 Fe2 C92 C93 147.1(2)
P5 Fe2 C92 C93 -51.4(3)
C84 Fe2 C92 C91 101.0(3)
C95 Fe2 C92 C91 -38.0(3)
C93 Fe2 C92 C91 -117.7(4)
C94 Fe2 C92 C91 -80.7(3)
P6 Fe2 C92 C91 29.4(4)
P5 Fe2 C92 C91 -169.1(2)
C84 Fe2 C92 C97 -19.0(4)
C91 Fe2 C92 C97 -120.0(5)
C95 Fe2 C92 C97 -158.0(5)
C93 Fe2 C92 C97 122.3(5)
C94 Fe2 C92 C97 159.3(5)
P6 Fe2 C92 C97 -90.6(5)
P5 Fe2 C92 C97 70.9(5)
C91 C92 C93 C94 1.0(5)
C97 C92 C93 C94 173.6(4)
Fe2 C92 C93 C94 -60.0(3)
C91 C92 C93 C98 -169.4(4)
C97 C92 C93 C98 3.3(7)
Fe2 C92 C93 C98 129.7(4)
C91 C92 C93 Fe2 61.0(3)
C97 C92 C93 Fe2 -126.4(4)
C84 Fe2 C93 C92 45.4(3)
C91 Fe2 C93 C92 -38.2(3)
C95 Fe2 C93 C92 -81.5(3)
C94 Fe2 C93 C92 -119.4(4)
P6 Fe2 C93 C92 -122.5(4)
P5 Fe2 C93 C92 139.6(2)
C84 Fe2 C93 C94 164.8(3)
C91 Fe2 C93 C94 81.2(3)
C92 Fe2 C93 C94 119.4(4)
C95 Fe2 C93 C94 37.9(3)
P6 Fe2 C93 C94 -3.2(5)
P5 Fe2 C93 C94 -101.0(2)
C84 Fe2 C93 C98 -73.4(5)
C91 Fe2 C93 C98 -157.0(5)
C92 Fe2 C93 C98 -118.8(6)
C95 Fe2 C93 C98 159.7(5)
C94 Fe2 C93 C98 121.8(6)
P6 Fe2 C93 C98 118.7(4)
P5 Fe2 C93 C98 20.8(5)
C92 C93 C94 C95 -1.5(5)
C98 C93 C94 C95 168.7(4)
Fe2 C93 C94 C95 -60.8(3)
C92 C93 C94 C99 -169.4(4)
C98 C93 C94 C99 0.8(7)
Fe2 C93 C94 C99 131.4(4)
C92 C93 C94 Fe2 59.3(3)
C98 C93 C94 Fe2 -130.6(4)
C84 Fe2 C94 C95 84.5(5)
C91 Fe2 C94 C95 36.9(3)
C92 Fe2 C94 C95 80.4(3)
C93 Fe2 C94 C95 117.4(4)
P6 Fe2 C94 C95 -63.8(3)
P5 Fe2 C94 C95 -156.9(2)
C84 Fe2 C94 C93 -32.9(5)
C91 Fe2 C94 C93 -80.5(3)
C92 Fe2 C94 C93 -37.0(2)
C95 Fe2 C94 C93 -117.4(4)
P6 Fe2 C94 C93 178.7(2)
P5 Fe2 C94 C93 85.7(2)
C84 Fe2 C94 C99 -153.7(4)
C91 Fe2 C94 C99 158.6(5)
C92 Fe2 C94 C99 -157.8(5)
C95 Fe2 C94 C99 121.8(6)
C93 Fe2 C94 C99 -120.8(6)
P6 Fe2 C94 C99 57.9(5)
P5 Fe2 C94 C99 -35.1(5)
C92 C91 C95 C94 -0.9(5)
C96 C91 C95 C94 -173.2(4)
Fe2 C91 C95 C94 60.4(3)
C92 C91 C95 C100 170.0(4)
C96 C91 C95 C100 -2.4(8)
Fe2 C91 C95 C100 -128.8(5)
C92 C91 C95 Fe2 -61.2(3)
C96 C91 C95 Fe2 126.4(5)
C93 C94 C95 C91 1.5(5)
C99 C94 C95 C91 169.2(4)
Fe2 C94 C95 C91 -59.5(3)
C93 C94 C95 C100 -169.6(4)
C99 C94 C95 C100 -1.8(7)
Fe2 C94 C95 C100 129.5(5)
C93 C94 C95 Fe2 61.0(3)
C99 C94 C95 Fe2 -131.3(5)
C84 Fe2 C95 C91 -25.2(4)
C92 Fe2 C95 C91 38.4(3)
C93 Fe2 C95 C91 81.7(3)
C94 Fe2 C95 C91 119.8(4)
P6 Fe2 C95 C91 -111.6(2)
P5 Fe2 C95 C91 153.8(2)
C84 Fe2 C95 C94 -145.0(3)
C91 Fe2 C95 C94 -119.8(4)
C92 Fe2 C95 C94 -81.4(3)
C93 Fe2 C95 C94 -38.1(3)
P6 Fe2 C95 C94 128.6(3)
P5 Fe2 C95 C94 34.0(3)
C84 Fe2 C95 C100 95.4(5)
C91 Fe2 C95 C100 120.5(6)
C92 Fe2 C95 C100 158.9(6)
C93 Fe2 C95 C100 -157.8(6)
C94 Fe2 C95 C100 -119.7(6)
P6 Fe2 C95 C100 9.0(5)
P5 Fe2 C95 C100 -85.7(5)
C111 P5 C101 C102 -123.2(4)
C117 P5 C101 C102 132.0(4)
Fe2 P5 C101 C102 10.4(4)
C111 P5 C101 C106 55.5(4)
C117 P5 C101 C106 -49.4(4)
Fe2 P5 C101 C106 -171.0(3)
C106 C101 C102 C103 -0.4(7)
P5 C101 C102 C103 178.3(4)
C101 C102 C103 C104 0.1(8)
C102 C103 C104 C105 0.4(8)
C103 C104 C105 C106 -0.7(8)
C104 C105 C106 C101 0.4(8)
C102 C101 C106 C105 0.1(7)
P5 C101 C106 C105 -178.6(4)
C101 P5 C111 C116 -147.9(4)
C117 P5 C111 C116 -41.5(4)
Fe2 P5 C111 C116 80.6(4)
C101 P5 C111 C112 35.1(4)
C117 P5 C111 C112 141.5(4)
Fe2 P5 C111 C112 -96.4(4)
C116 C111 C112 C113 -0.8(7)
P5 C111 C112 C113 176.3(4)
C111 C112 C113 C114 0.6(8)
C112 C113 C114 C115 0.4(8)
C113 C114 C115 C116 -1.2(9)
C114 C115 C116 C111 1.0(9)
C112 C111 C116 C115 0.0(7)
P5 C111 C116 C115 -177.1(4)
C101 P5 C117 C118 -108.3(3)
C111 P5 C117 C118 148.1(3)
Fe2 P5 C117 C118 18.5(3)
P5 C117 C118 P6 -40.5(4)
C121 P6 C118 C117 172.9(3)
C131 P6 C118 C117 -83.1(3)
Fe2 P6 C118 C117 46.4(3)
C118 P6 C121 C122 -13.2(4)
C131 P6 C121 C122 -117.3(4)
Fe2 P6 C121 C122 103.9(4)
C118 P6 C121 C126 169.1(4)
C131 P6 C121 C126 64.9(4)
Fe2 P6 C121 C126 -73.8(4)
C126 C121 C122 C123 -1.9(7)
P6 C121 C122 C123 -179.6(4)
C121 C122 C123 C124 0.9(7)
C122 C123 C124 C125 1.1(8)
C123 C124 C125 C126 -2.0(9)
C122 C121 C126 C125 1.0(8)
P6 C121 C126 C125 178.8(4)
C124 C125 C126 C121 0.9(9)
C121 P6 C131 C132 -160.8(4)
C118 P6 C131 C132 94.3(4)
Fe2 P6 C131 C132 -23.7(4)
C121 P6 C131 C136 27.3(4)
C118 P6 C131 C136 -77.6(4)
Fe2 P6 C131 C136 164.4(3)
C136 C131 C132 C133 2.3(7)
P6 C131 C132 C133 -169.7(4)
C131 C132 C133 C134 -0.3(8)
C132 C133 C134 C135 -2.2(8)
C133 C134 C135 C136 2.5(8)
C134 C135 C136 C131 -0.5(7)
C132 C131 C136 C135 -2.0(7)
P6 C131 C136 C135 170.0(3)
